data_7250357
loop_
_publ_author_name
'Zhang, Zaixiang'
'Li, Xin'
'Liu, Junyu'
'Wang, Manman'
'Yang, Yang'
'Wang, Deyin'

_publ_section_title
;
 Similar polymorphism of derivatives of salicylideneanilines with varying
 halo-substitution
;
_journal_issue 21
_journal_name_full CrystEngComm
_journal_page_first 3594
_journal_page_last 3604
_journal_paper_doi 10.1039/D5CE00057B
_journal_volume 27
_journal_year 2025
_chemical_formula_moiety 'C13 H9 Br Cl N O'
_chemical_formula_sum 'C13 H9 Br Cl N O'
_chemical_formula_weight 310.57
_space_group_crystal_system monoclinic
_space_group_IT_number 14
_space_group_name_Hall '-P 2ybc'
_space_group_name_H-M_alt 'P 1 21/c 1'
_atom_sites_solution_hydrogens mixed
_atom_sites_solution_primary dual
_audit_creation_date 2022-11-19
_audit_creation_method
;
Olex2 1.5
(compiled 2022.04.07 svn.rca3783a0 for OlexSys, GUI svn.r6498)
;
_audit_update_record
;
2024-11-25 deposited with the CCDC.	2025-05-01 downloaded from the CCDC.
;
_cell_angle_alpha 90
_cell_angle_beta 92.605(5)
_cell_angle_gamma 90
_cell_formula_units_Z 2
_cell_length_a 10.1482(5)
_cell_length_b 4.7544(2)
_cell_length_c 11.9871(8)
_cell_measurement_reflns_used 3623
_cell_measurement_temperature 113.15
_cell_measurement_theta_max 33.4270
_cell_measurement_theta_min 2.0090
_cell_volume 577.76(5)
_computing_cell_refinement 'CrysAlisPro 1.171.38.46 (Rigaku OD, 2015)'
_computing_data_collection 'CrysAlisPro 1.171.38.46 (Rigaku OD, 2015)'
_computing_data_reduction 'CrysAlisPro 1.171.38.46 (Rigaku OD, 2015)'
_computing_molecular_graphics 'Olex2 1.5 (Dolomanov et al., 2009)'
_computing_publication_material 'Olex2 1.5 (Dolomanov et al., 2009)'
_computing_structure_refinement 'SHELXL 2018/3 (Sheldrick, 2015)'
_computing_structure_solution 'SHELXT 2018/2 (Sheldrick, 2018)'
_diffrn_ambient_temperature 113.15
_diffrn_detector 'CCD plate'
_diffrn_measured_fraction_theta_full 0.974
_diffrn_measured_fraction_theta_max 0.975
_diffrn_measurement_details
;
List of Runs (angles in degrees, time in seconds):

  # Type    Start    End  Width  t~exp~   \w     \q     \k     \f   Frames
#--------------------------------------------------------------------------
  1  \w   -120.00  60.00   1.00    1.00    --  -30.00  45.00   0.00  180
  2  \w   -120.00  30.00   1.00    1.00    --  -30.00  45.00  90.00  150
  3  \w   -120.00   0.00   1.00    1.00    --  -30.00  45.00 180.00  120
;
_diffrn_measurement_device 'abstract diffractometer'
_diffrn_measurement_device_type 'Rigaku mm007 Saturn70'
_diffrn_measurement_method '\w scans'
_diffrn_orient_matrix_type 'CrysAlisPro convention (1999,Acta A55,543-557)'
_diffrn_orient_matrix_UB_11 -0.0651449000
_diffrn_orient_matrix_UB_12 0.0544780000
_diffrn_orient_matrix_UB_13 -0.0016743000
_diffrn_orient_matrix_UB_21 -0.0254351000
_diffrn_orient_matrix_UB_22 -0.1374768000
_diffrn_orient_matrix_UB_23 -0.0090954000
_diffrn_orient_matrix_UB_31 -0.0025475000
_diffrn_orient_matrix_UB_32 -0.0197576000
_diffrn_orient_matrix_UB_33 0.0584946000
_diffrn_radiation_monochromator confocal
_diffrn_radiation_probe x-ray
_diffrn_radiation_type 'Mo K\a'
_diffrn_radiation_wavelength 0.71073
_diffrn_reflns_av_R_equivalents 0.0393
_diffrn_reflns_av_unetI/netI 0.0333
_diffrn_reflns_Laue_measured_fraction_full 0.974
_diffrn_reflns_Laue_measured_fraction_max 0.975
_diffrn_reflns_limit_h_max 12
_diffrn_reflns_limit_h_min -12
_diffrn_reflns_limit_k_max 5
_diffrn_reflns_limit_k_min -5
_diffrn_reflns_limit_l_max 14
_diffrn_reflns_limit_l_min -14
_diffrn_reflns_number 4215
_diffrn_reflns_point_group_measured_fraction_full 0.974
_diffrn_reflns_point_group_measured_fraction_max 0.975
_diffrn_reflns_theta_full 25.242
_diffrn_reflns_theta_max 26.366
_diffrn_reflns_theta_min 2.009
_diffrn_source 'rotating anode'
_diffrn_source_type 'Enhance (Mo) X-ray Source'
_exptl_absorpt_coefficient_mu 3.768
_exptl_absorpt_correction_T_max 1.00000
_exptl_absorpt_correction_T_min 0.69790
_exptl_absorpt_correction_type multi-scan
_exptl_absorpt_process_details 'CrysAlisPro 1.171.38.46 (Rigaku Oxford Diffraction, 2015)'
_exptl_crystal_density_diffrn 1.785
_exptl_crystal_description block
_exptl_crystal_F_000 308
_exptl_crystal_size_max 0.15
_exptl_crystal_size_mid 0.13
_exptl_crystal_size_min 0.1
_refine_diff_density_max 0.821
_refine_diff_density_min -0.624
_refine_diff_density_rms 0.110
_refine_ls_extinction_coef 0.084(13)
_refine_ls_extinction_expression Fc^*^=kFc[1+0.001xFc^2^\l^3^/sin(2\q)]^-1/4^
_refine_ls_extinction_method 'SHELXL-2018/3 (Sheldrick 2018)'
_refine_ls_goodness_of_fit_ref 1.391
_refine_ls_hydrogen_treatment mixed
_refine_ls_matrix_type full
_refine_ls_number_parameters 135
_refine_ls_number_reflns 1142
_refine_ls_number_restraints 211
_refine_ls_restrained_S_all 1.289
_refine_ls_R_factor_all 0.0555
_refine_ls_R_factor_gt 0.0537
_refine_ls_shift/su_max 0.000
_refine_ls_shift/su_mean 0.000
_refine_ls_structure_factor_coef Fsqd
_refine_ls_weighting_details 'w=1/[\s^2^(Fo^2^)+3.4936P] where P=(Fo^2^+2Fc^2^)/3'
_refine_ls_weighting_scheme calc
_refine_ls_wR_factor_gt 0.1259
_refine_ls_wR_factor_ref 0.1266
_reflns_Friedel_coverage 0.000
_reflns_number_gt 1085
_reflns_number_total 1142
_reflns_threshold_expression 'I > 2\s(I)'
_cod_data_source_file d5ce00057b2.cif
_cod_data_source_block r20221118a
_cod_depositor_comments 'Adding full bibliography for 7250356--7250358.cif.'
_cod_database_code 7250357
_shelx_shelxl_version_number 2018/3
_chemical_oxdiff_formula 'C11 H10 N O'
_shelx_space_group_comment
;
The symmetry employed for this shelxl refinement is uniquely defined
by the following loop, which should always be used as a source of
symmetry information in preference to the above space-group names.
They are only intended as comments.
;
_shelx_estimated_absorpt_t_max 0.704
_shelx_estimated_absorpt_t_min 0.602
_olex2_refinement_description
;
1. Fixed Uiso
 At 1.2 times of:
  All C(H) groups
2. Restrained distances
 O1-H1
 0.85 with sigma of 0.01
3. Uiso/Uaniso restraints and constraints
Br1 \\sim Cl1 \\sim O1 \\sim N1 \\sim C1 \\sim C2 \\sim C3 \\sim C4 \\sim C5
\\sim C6 \\sim C7 \\sim C8 \\sim C9 \\sim C10 \\sim C11 \\sim C12 \\sim C13:
within 2A with sigma of 0.01 and sigma for terminal atoms of 0.02 within 2A
Uanis(Br1) \\sim Ueq, Uanis(Cl1) \\sim Ueq, Uanis(O1) \\sim Ueq, Uanis(N1)
\\sim Ueq, Uanis(C1) \\sim Ueq, Uanis(C2) \\sim Ueq, Uanis(C3) \\sim Ueq,
Uanis(C4) \\sim Ueq, Uanis(C5) \\sim Ueq, Uanis(C6) \\sim Ueq, Uanis(C7) \\sim
Ueq, Uanis(C8) \\sim Ueq, Uanis(C9) \\sim Ueq, Uanis(C10) \\sim Ueq, Uanis(C11)
\\sim Ueq, Uanis(C12) \\sim Ueq, Uanis(C13) \\sim Ueq: with sigma of 0.01 and
sigma for terminal atoms of 0.02
4. Others
 Fixed Sof: H1(0.5) Br1(0.5) Cl1(0.5) O1(0.5) N1(0.5) C5(0.5) H5(0.5) C4(0.5)
 C3(0.5) H3(0.5) C2(0.5) H2(0.5) C1(0.5) C6(0.5) H6(0.5) C7(0.5) H7(0.5)
 C9(0.5) H9(0.5) C8(0.5) C13(0.5) C12(0.5) H12(0.5) C11(0.5) C10(0.5) H10(0.5)
5.a Aromatic/amide H refined with riding coordinates:
 C5(H5), C3(H3), C2(H2), C6(H6), C7(H7), C9(H9), C12(H12), C10(H10)
5.b Fitted hexagon refined as free rotating group:
 C5(C4,C3,C2,C1,C6), C9(C8,C13,C12,C11,C10)
;
_olex2_submission_special_instructions 'No special instructions were received'
_oxdiff_exptl_absorpt_empirical_details
;
Empirical correction (ABSPACK) includes:
- Absorption correction using spherical harmonics
- Frame scaling
- Detector area scaling
;
_oxdiff_exptl_absorpt_empirical_full_max 1.655
_oxdiff_exptl_absorpt_empirical_full_min 0.730

loop_
_space_group_symop_operation_xyz
'x, y, z'
'-x, y+1/2, -z+1/2'
'-x, -y, -z'
'x, -y-1/2, z-1/2'

loop_
_atom_site_label
_atom_site_type_symbol
_atom_site_fract_x
_atom_site_fract_y
_atom_site_fract_z
_atom_site_U_iso_or_equiv
_atom_site_adp_type
_atom_site_occupancy
_atom_site_site_symmetry_order
_atom_site_calc_flag
_atom_site_refinement_flags_posn
_atom_site_refinement_flags_adp
_atom_site_refinement_flags_occupancy
_atom_site_disorder_assembly
_atom_site_disorder_group
H1 H 0.477(14) 0.913(11) 0.311(12) 0.04(4) Uiso 0.5 1 d D . P A -1
Br1 Br 0.9196(9) 1.925(2) 0.6579(9) 0.0196(9) Uani 0.5 1 d . U P B -1
Cl1 Cl 0.057(2) 0.076(6) 0.335(2) 0.026(3) Uani 0.5 1 d . U P B -1
O1 O 0.4512(9) 0.745(2) 0.3015(6) 0.0310(19) Uani 0.5 1 d D U P B -1
N1 N 0.551(2) 1.069(8) 0.465(3) 0.020(3) Uani 0.5 1 d . U P B -1
C5 C 0.7167(18) 1.361(4) 0.4491(14) 0.021(4) Uani 0.5 1 d G U P B -1
H5 H 0.721670 1.295161 0.374549 0.026 Uiso 0.5 1 calc R U P B -1
C4 C 0.6205(15) 1.255(3) 0.5168(16) 0.015(3) Uani 0.5 1 d G U P B -1
C3 C 0.6132(14) 1.351(4) 0.6259(15) 0.020(3) Uani 0.5 1 d G U P B -1
H3 H 0.547452 1.279290 0.672102 0.024 Uiso 0.5 1 calc R U P B -1
C2 C 0.7022(16) 1.552(4) 0.6674(14) 0.019(3) Uani 0.5 1 d G U P B -1
H2 H 0.697236 1.617075 0.741982 0.023 Uiso 0.5 1 calc R U P B -1
C1 C 0.7984(16) 1.657(4) 0.5998(17) 0.018(3) Uani 0.5 1 d G U P B -1
C6 C 0.8057(17) 1.561(4) 0.4906(16) 0.025(4) Uani 0.5 1 d G U P B -1
H6 H 0.871457 1.632952 0.444431 0.030 Uiso 0.5 1 calc R U P B -1
C7 C 0.470(3) 0.944(9) 0.526(3) 0.019(4) Uani 0.5 1 d . U P B -1
H7 H 0.473027 0.987795 0.603605 0.023 Uiso 0.5 1 calc R U P B -1
C9 C 0.2654(16) 0.591(4) 0.5498(13) 0.018(3) Uani 0.5 1 d G U P B -1
H9 H 0.263181 0.646039 0.625823 0.021 Uiso 0.5 1 calc R U P B -1
C8 C 0.3578(15) 0.708(4) 0.4814(16) 0.019(3) Uani 0.5 1 d G U P B -1
C13 C 0.3610(14) 0.627(4) 0.3702(15) 0.016(3) Uani 0.5 1 d G U P B -1
C12 C 0.2718(15) 0.429(4) 0.3272(14) 0.019(3) Uani 0.5 1 d G U P B -1
H12 H 0.273978 0.373443 0.251199 0.023 Uiso 0.5 1 calc R U P B -1
C11 C 0.1794(15) 0.311(4) 0.3956(16) 0.018(3) Uani 0.5 1 d G U P B -1
C10 C 0.1762(15) 0.392(4) 0.5068(15) 0.018(3) Uani 0.5 1 d G U P B -1
H10 H 0.113053 0.311873 0.553554 0.021 Uiso 0.5 1 calc R U P B -1

loop_
_atom_site_aniso_label
_atom_site_aniso_U_11
_atom_site_aniso_U_22
_atom_site_aniso_U_33
_atom_site_aniso_U_23
_atom_site_aniso_U_13
_atom_site_aniso_U_12
Br1 0.013(3) 0.0185(11) 0.0266(14) 0.0020(8) -0.0087(16) -0.0043(15)
Cl1 0.014(6) 0.029(3) 0.034(4) 0.003(2) -0.011(4) -0.007(4)
O1 0.038(4) 0.039(5) 0.017(4) -0.005(4) 0.006(3) -0.015(4)
N1 0.020(7) 0.020(5) 0.020(5) 0.002(4) 0.004(5) 0.004(5)
C5 0.022(6) 0.019(5) 0.024(5) -0.004(4) 0.004(5) -0.009(4)
C4 0.017(5) 0.010(5) 0.019(5) -0.002(4) 0.004(4) -0.002(4)
C3 0.021(6) 0.020(5) 0.021(5) -0.001(4) 0.005(5) -0.002(5)
C2 0.019(6) 0.025(6) 0.014(5) 0.003(4) 0.006(4) 0.001(5)
C1 0.015(5) 0.014(5) 0.023(5) -0.001(4) -0.005(4) -0.007(4)
C6 0.029(6) 0.016(5) 0.030(6) 0.005(5) 0.006(5) -0.010(5)
C7 0.020(7) 0.020(5) 0.018(6) -0.001(4) 0.007(5) 0.002(5)
C9 0.012(5) 0.028(6) 0.013(5) -0.003(4) -0.007(4) -0.003(5)
C8 0.018(5) 0.019(5) 0.020(5) 0.000(4) -0.001(4) 0.001(4)
C13 0.012(5) 0.019(5) 0.018(5) -0.001(4) 0.001(4) -0.003(4)
C12 0.018(6) 0.022(5) 0.017(5) -0.002(4) 0.002(4) -0.005(5)
C11 0.012(5) 0.021(6) 0.021(5) 0.001(4) -0.001(4) 0.000(4)
C10 0.012(5) 0.023(6) 0.019(5) 0.001(4) 0.007(4) -0.006(4)

loop_
_atom_type_symbol
_atom_type_description
_atom_type_scat_dispersion_real
_atom_type_scat_dispersion_imag
_atom_type_scat_source
C C 0.0033 0.0016 'International Tables Vol C Tables 4.2.6.8 and 6.1.1.4'
H H 0.0000 0.0000 'International Tables Vol C Tables 4.2.6.8 and 6.1.1.4'
Br Br -0.2901 2.4595 'International Tables Vol C Tables 4.2.6.8 and 6.1.1.4'
Cl Cl 0.1484 0.1585 'International Tables Vol C Tables 4.2.6.8 and 6.1.1.4'
N N 0.0061 0.0033 'International Tables Vol C Tables 4.2.6.8 and 6.1.1.4'
O O 0.0106 0.0060 'International Tables Vol C Tables 4.2.6.8 and 6.1.1.4'

loop_
_geom_angle_atom_site_label_1
_geom_angle_atom_site_label_2
_geom_angle_atom_site_label_3
_geom_angle
_geom_angle_site_symmetry_1
_geom_angle_site_symmetry_3
_geom_angle_publ_flag
C13 O1 H1 121(10) . . ?
C4 N1 C7 114.2(17) . . ?
C4 C5 H5 120.0 . . ?
C4 C5 C6 120.0 . . ?
C6 C5 H5 120.0 . . ?
N1 C4 C5 110.9(18) . . ?
N1 C4 C3 129.0(18) . . ?
C3 C4 C5 120.0 . . ?
C4 C3 H3 120.0 . . ?
C2 C3 C4 120.0 . . ?
C2 C3 H3 120.0 . . ?
C3 C2 H2 120.0 . . ?
C3 C2 C1 120.0 . . ?
C1 C2 H2 120.0 . . ?
C2 C1 Br1 119.5(10) . . ?
C6 C1 Br1 120.5(10) . . ?
C6 C1 C2 120.0 . . ?
C5 C6 H6 120.0 . . ?
C1 C6 C5 120.0 . . ?
C1 C6 H6 120.0 . . ?
N1 C7 H7 117.2 . . ?
N1 C7 C8 125.5(18) . . ?
C8 C7 H7 117.2 . . ?
C8 C9 H9 120.0 . . ?
C8 C9 C10 120.0 . . ?
C10 C9 H9 120.0 . . ?
C9 C8 C7 123.2(17) . . ?
C9 C8 C13 120.0 . . ?
C13 C8 C7 116.8(17) . . ?
O1 C13 C8 120.4(11) . . ?
O1 C13 C12 119.6(11) . . ?
C12 C13 C8 120.0 . . ?
C13 C12 H12 120.0 . . ?
C11 C12 C13 120.0 . . ?
C11 C12 H12 120.0 . . ?
C12 C11 Cl1 119.0(13) . . ?
C12 C11 C10 120.0 . . ?
C10 C11 Cl1 120.9(13) . . ?
C9 C10 H10 120.0 . . ?
C11 C10 C9 120.0 . . ?
C11 C10 H10 120.0 . . ?

loop_
_geom_bond_atom_site_label_1
_geom_bond_atom_site_label_2
_geom_bond_distance
_geom_bond_site_symmetry_2
_geom_bond_publ_flag
Br1 C1 1.882(16) . ?
Cl1 C11 1.80(3) . ?
O1 H1 0.850(11) . ?
O1 C13 1.377(16) . ?
N1 C4 1.27(4) . ?
N1 C7 1.274(15) . ?
C5 H5 0.9500 . ?
C5 C4 1.3900 . ?
C5 C6 1.3900 . ?
C4 C3 1.3900 . ?
C3 H3 0.9500 . ?
C3 C2 1.3900 . ?
C2 H2 0.9500 . ?
C2 C1 1.3900 . ?
C1 C6 1.3900 . ?
C6 H6 0.9500 . ?
C7 H7 0.9500 . ?
C7 C8 1.67(4) . ?
C9 H9 0.9500 . ?
C9 C8 1.3900 . ?
C9 C10 1.3900 . ?
C8 C13 1.3900 . ?
C13 C12 1.3900 . ?
C12 H12 0.9500 . ?
C12 C11 1.3900 . ?
C11 C10 1.3900 . ?
C10 H10 0.9500 . ?

loop_
_geom_torsion_atom_site_label_1
_geom_torsion_atom_site_label_2
_geom_torsion_atom_site_label_3
_geom_torsion_atom_site_label_4
_geom_torsion
_geom_torsion_site_symmetry_1
_geom_torsion_site_symmetry_2
_geom_torsion_site_symmetry_3
_geom_torsion_site_symmetry_4
_geom_torsion_publ_flag
Br1 C1 C6 C5 179.2(14) . . . . ?
Cl1 C11 C10 C9 -175.1(17) . . . . ?
O1 C13 C12 C11 -179.3(16) . . . . ?
N1 C4 C3 C2 178(3) . . . . ?
N1 C7 C8 C9 -175.6(10) . . . . ?
N1 C7 C8 C13 5(3) . . . . ?
C5 C4 C3 C2 0.0 . . . . ?
C4 N1 C7 C8 175(4) . . . . ?
C4 C5 C6 C1 0.0 . . . . ?
C4 C3 C2 C1 0.0 . . . . ?
C3 C2 C1 Br1 -179.2(14) . . . . ?
C3 C2 C1 C6 0.0 . . . . ?
C2 C1 C6 C5 0.0 . . . . ?
C6 C5 C4 N1 -178(2) . . . . ?
C6 C5 C4 C3 0.0 . . . . ?
C7 N1 C4 C5 173.2(9) . . . . ?
C7 N1 C4 C3 -5(2) . . . . ?
C7 C8 C13 O1 -2(2) . . . . ?
C7 C8 C13 C12 179(2) . . . . ?
C9 C8 C13 O1 179.3(16) . . . . ?
C9 C8 C13 C12 0.0 . . . . ?
C8 C9 C10 C11 0.0 . . . . ?
C8 C13 C12 C11 0.0 . . . . ?
C13 C12 C11 Cl1 175.2(16) . . . . ?
C13 C12 C11 C10 0.0 . . . . ?
C12 C11 C10 C9 0.0 . . . . ?
C10 C9 C8 C7 -179(2) . . . . ?
C10 C9 C8 C13 0.0 . . . . ?
